data_4344056
loop_
_publ_author_name
'Steinberg, Simon'
'Card, Nathan'
'Mudring, Anja-Verena'

_publ_section_title
;
 From the Ternary Eu(Au/In)2 and EuAu4(Au/In)2 with Remarkable Au/In
 Distributions to a New Structure Type: The Gold-Rich Eu5Au16(Au/In)6
 Structure.
;
_journal_issue 17
_journal_name_full 'Inorganic chemistry'
_journal_page_first 8187
_journal_page_last 8196
_journal_paper_doi 10.1021/acs.inorgchem.5b00257
_journal_volume 54
_journal_year 2015
_chemical_formula_sum 'Au0.46 Eu In1.53'
_chemical_formula_weight 419.80
_chemical_name_systematic
;
 ?
;
_space_group_crystal_system orthorhombic
_space_group_IT_number 74
_space_group_name_Hall '-I 2b 2'
_space_group_name_H-M_alt 'I m m a'
_symmetry_space_group_name_Hall '-I 2b 2'
_symmetry_space_group_name_H-M 'I m m a'
_audit_creation_method SHELXL-2014
_cell_angle_alpha 90
_cell_angle_beta 90
_cell_angle_gamma 90
_cell_formula_units_Z 4
_cell_length_a 4.9018(4)
_cell_length_b 7.8237(5)
_cell_length_c 8.4457(5)
_cell_measurement_reflns_used 587
_cell_measurement_temperature 296(2)
_cell_measurement_theta_max 32.978
_cell_measurement_theta_min 3.550
_cell_volume 323.89(4)
_computing_cell_refinement 'Bruker SAINT'
_computing_data_collection 'Bruker APEX2'
_computing_data_reduction 'Bruker SAINT'
_computing_molecular_graphics 'Bruker SHELXTL'
_computing_publication_material 'Bruker SHELXTL'
_computing_structure_refinement 'SHELXL-2014 (Sheldrick, 2014)'
_computing_structure_solution 'SHELXS-97 (Sheldrick 2008)'
_diffrn_ambient_temperature 296(2)
_diffrn_measured_fraction_theta_full 1.000
_diffrn_measured_fraction_theta_max 0.987
_diffrn_measurement_device_type 'Bruker APEX-II CCD'
_diffrn_measurement_method '\f and \w scans'
_diffrn_radiation_type MoK\a
_diffrn_radiation_wavelength 0.71073
_diffrn_reflns_av_R_equivalents 0.0658
_diffrn_reflns_av_unetI/netI 0.0427
_diffrn_reflns_laue_measured_fraction_full 1.000
_diffrn_reflns_laue_measured_fraction_max 0.987
_diffrn_reflns_limit_h_max 9
_diffrn_reflns_limit_h_min -8
_diffrn_reflns_limit_k_max 14
_diffrn_reflns_limit_k_min -14
_diffrn_reflns_limit_l_max 15
_diffrn_reflns_limit_l_min -14
_diffrn_reflns_number 3617
_diffrn_reflns_point_group_measured_fraction_full 1.000
_diffrn_reflns_point_group_measured_fraction_max 0.987
_diffrn_reflns_theta_full 25.242
_diffrn_reflns_theta_max 40.831
_diffrn_reflns_theta_min 3.550
_exptl_absorpt_coefficient_mu 50.652
_exptl_absorpt_correction_T_max 0.7480
_exptl_absorpt_correction_T_min 0.2910
_exptl_absorpt_correction_type empirical
_exptl_absorpt_process_details
;
SADABAS, R. H. Blessing, Acta Crystallogr. A 1995, 51, 33.
;
_exptl_crystal_colour silver
_exptl_crystal_density_diffrn 8.609
_exptl_crystal_description polyhedral
_exptl_crystal_F_000 700
_exptl_crystal_size_max 0.1
_exptl_crystal_size_mid 0.1
_exptl_crystal_size_min 0.1
_refine_diff_density_max 5.121
_refine_diff_density_min -4.156
_refine_diff_density_rms 0.648
_refine_ls_extinction_coef 0.0035(3)
_refine_ls_extinction_expression Fc^*^=kFc[1+0.001xFc^2^\l^3^/sin(2\q)]^-1/4^
_refine_ls_extinction_method SHELXL
_refine_ls_goodness_of_fit_ref 1.042
_refine_ls_hydrogen_treatment undef
_refine_ls_matrix_type full
_refine_ls_number_parameters 13
_refine_ls_number_reflns 596
_refine_ls_number_restraints 0
_refine_ls_restrained_S_all 1.042
_refine_ls_R_factor_all 0.0527
_refine_ls_R_factor_gt 0.0345
_refine_ls_shift/su_max 0.000
_refine_ls_shift/su_mean 0.000
_refine_ls_structure_factor_coef Fsqd
_refine_ls_weighting_details 'w=1/[\s^2^(Fo^2^)+(0.0274P)^2^+7.6469P] where P=(Fo^2^+2Fc^2^)/3'
_refine_ls_weighting_scheme calc
_refine_ls_wR_factor_gt 0.0689
_refine_ls_wR_factor_ref 0.0766
_reflns_Friedel_coverage 0.000
_reflns_number_gt 456
_reflns_number_total 596
_reflns_threshold_expression 'I > 2\s(I)'
_cod_data_source_file ic5b00257_si_002.cif
_cod_data_source_block crystal-1
_cod_depositor_comments 'Adding full bibliography for 4344056--4344061.cif.'
_cod_database_code 4344056
_shelx_space_group_comment
;
The symmetry employed for this shelxl refinement is uniquely defined
by the following loop, which should always be used as a source of
symmetry information in preference to the above space-group names.
They are only intended as comments.
;
_shelxl_version_number 2014-1

loop_
_space_group_symop_operation_xyz
'x, y, z'
'-x, -y+1/2, z'
'-x, y+1/2, -z'
'x, -y, -z'
'x+1/2, y+1/2, z+1/2'
'-x+1/2, -y+1, z+1/2'
'-x+1/2, y+1, -z+1/2'
'x+1/2, -y+1/2, -z+1/2'
'-x, -y, -z'
'x, y-1/2, -z'
'x, -y-1/2, z'
'-x, y, z'
'-x+1/2, -y+1/2, -z+1/2'
'x+1/2, y, -z+1/2'
'x+1/2, -y, z+1/2'
'-x+1/2, y+1/2, z+1/2'

loop_
_atom_site_label
_atom_site_type_symbol
_atom_site_fract_x
_atom_site_fract_y
_atom_site_fract_z
_atom_site_U_iso_or_equiv
_atom_site_adp_type
_atom_site_occupancy
_atom_site_site_symmetry_order
_atom_site_calc_flag
_atom_site_refinement_flags_posn
_atom_site_refinement_flags_adp
_atom_site_refinement_flags_occupancy
_atom_site_disorder_assembly
_atom_site_disorder_group
Eu1 Eu 0.0000 0.2500 0.54177(8) 0.01702(19) Uani 1 4 d S T P . .
Au2_a Au 0.0000 0.04853(7) 0.16374(6) 0.01810(17) Uani 0.232(7) 2 d S T P A 1
In2_b In 0.0000 0.04853(7) 0.16374(6) 0.01810(17) Uani 0.768(7) 2 d S T P A 2

loop_
_atom_site_aniso_label
_atom_site_aniso_U_11
_atom_site_aniso_U_22
_atom_site_aniso_U_33
_atom_site_aniso_U_23
_atom_site_aniso_U_13
_atom_site_aniso_U_12
Eu1 0.0176(3) 0.0142(3) 0.0193(3) 0.000 0.000 0.000
Au2_a 0.0126(2) 0.0279(3) 0.0138(2) 0.00120(16) 0.000 0.000
In2_b 0.0126(2) 0.0279(3) 0.0138(2) 0.00120(16) 0.000 0.000

loop_
_atom_type_symbol
_atom_type_description
_atom_type_scat_dispersion_real
_atom_type_scat_dispersion_imag
_atom_type_scat_source
Eu Eu -0.1578 3.6682 'International Tables Vol C Tables 4.2.6.8 and 6.1.1.4'
Au Au -2.0133 8.8022 'International Tables Vol C Tables 4.2.6.8 and 6.1.1.4'
In In -0.7276 1.3100 'International Tables Vol C Tables 4.2.6.8 and 6.1.1.4'

loop_
_geom_angle_atom_site_label_1
_geom_angle_atom_site_label_2
_geom_angle_atom_site_label_3
_geom_angle
_geom_angle_site_symmetry_1
_geom_angle_site_symmetry_3
In2_b Eu1 In2_b 55.385(19) 14_455 13_455
Au2_a Eu1 Au2_a 55.385(19) 14_455 13_455
In2_b Eu1 In2_b 118.44(3) 14_455 13
In2_b Eu1 In2_b 92.540(19) 13_455 13
Au2_a Eu1 Au2_a 118.44(3) 14_455 13
Au2_a Eu1 Au2_a 92.540(19) 13_455 13
In2_b Eu1 In2_b 92.540(18) 14_455 14
In2_b Eu1 In2_b 118.44(3) 13_455 14
In2_b Eu1 In2_b 55.385(19) 13 14
Au2_a Eu1 Au2_a 92.540(18) 14_455 14
Au2_a Eu1 Au2_a 118.44(3) 13_455 14
Au2_a Eu1 Au2_a 55.385(19) 13 14
In2_b Eu1 In2_b 133.723(9) 14_455 10_566
In2_b Eu1 In2_b 93.148(5) 13_455 10_566
In2_b Eu1 In2_b 93.148(5) 13 10_566
In2_b Eu1 In2_b 133.723(9) 14 10_566
Au2_a Eu1 Au2_a 133.723(9) 14_455 10_566
Au2_a Eu1 Au2_a 93.148(5) 13_455 10_566
Au2_a Eu1 Au2_a 93.148(5) 13 10_566
Au2_a Eu1 Au2_a 133.723(9) 14 10_566
Au2_a Eu1 Au2_a 93.148(5) 14_455 9_556
Au2_a Eu1 Au2_a 133.723(9) 13_455 9_556
Au2_a Eu1 Au2_a 133.723(9) 13 9_556
Au2_a Eu1 Au2_a 93.148(5) 14 9_556
Au2_a Eu1 Au2_a 86.40(2) 10_566 9_556
In2_b Eu1 In2_b 93.148(5) 14_455 9_556
In2_b Eu1 In2_b 133.723(9) 13_455 9_556
In2_b Eu1 In2_b 133.723(9) 13 9_556
In2_b Eu1 In2_b 93.148(5) 14 9_556
In2_b Eu1 In2_b 86.40(2) 10_566 9_556
Au2_a Au2_a Au2_a 118.54(4) 14 14_455
Au2_a Au2_a Au2_a 119.523(17) 14 9
Au2_a Au2_a Au2_a 119.523(17) 14_455 9
Au2_a Au2_a Au2_a 90.0 14 2
Au2_a Au2_a Au2_a 90.0 14_455 2
Au2_a Au2_a Au2_a 105.35(2) 9 2
Au2_a Au2_a Eu1 151.961(9) 14 13_455
Au2_a Au2_a Eu1 68.922(13) 14_455 13_455
Au2_a Au2_a Eu1 68.257(17) 9 13_455
Au2_a Au2_a Eu1 62.307(10) 2 13_455
Au2_a Au2_a Eu1 68.922(14) 14 13
Au2_a Au2_a Eu1 151.961(9) 14_455 13
Au2_a Au2_a Eu1 68.257(17) 9 13
Au2_a Au2_a Eu1 62.307(10) 2 13
Eu1 Au2_a Eu1 92.539(18) 13_455 13
Au2_a Au2_a Eu1 68.130(16) 14 9_556
Au2_a Au2_a Eu1 68.130(15) 14_455 9_556
Au2_a Au2_a Eu1 121.45(3) 9 9_556
Au2_a Au2_a Eu1 133.200(12) 2 9_556
Eu1 Au2_a Eu1 133.723(9) 13_455 9_556
Eu1 Au2_a Eu1 133.723(9) 13 9_556
Au2_a Au2_a Eu1 138.081(11) 14 5_444
Au2_a Au2_a Eu1 63.476(11) 14_455 5_444
Au2_a Au2_a Eu1 62.906(17) 9 5_444
Au2_a Au2_a Eu1 131.299(8) 2 5_444
Eu1 Au2_a Eu1 69.958(8) 13_455 5_444
Eu1 Au2_a Eu1 131.163(17) 13 5_444
Eu1 Au2_a Eu1 76.137(18) 9_556 5_444
Au2_a Au2_a Eu1 63.476(11) 14 5_544
Au2_a Au2_a Eu1 138.081(11) 14_455 5_544
Au2_a Au2_a Eu1 62.906(17) 9 5_544
Au2_a Au2_a Eu1 131.299(8) 2 5_544
Eu1 Au2_a Eu1 131.163(17) 13_455 5_544
Eu1 Au2_a Eu1 69.958(8) 13 5_544
Eu1 Au2_a Eu1 76.137(18) 9_556 5_544
Eu1 Au2_a Eu1 87.669(15) 5_444 5_544
Au2_a Au2_a Eu1 62.729(17) 14 .
Au2_a Au2_a Eu1 62.729(17) 14_455 .
Au2_a Au2_a Eu1 169.08(3) 9 .
Au2_a Au2_a Eu1 63.724(10) 2 .
Eu1 Au2_a Eu1 104.663(17) 13_455 .
Eu1 Au2_a Eu1 104.663(17) 13 .
Eu1 Au2_a Eu1 69.476(11) 9_556 .
Eu1 Au2_a Eu1 123.587(16) 5_444 .
Eu1 Au2_a Eu1 123.587(16) 5_544 .

loop_
_geom_bond_atom_site_label_1
_geom_bond_atom_site_label_2
_geom_bond_distance
_geom_bond_site_symmetry_2
Eu1 In2_b 3.3918(5) 14_455
Eu1 Au2_a 3.3918(5) 14_455
Eu1 In2_b 3.3918(5) 13_455
Eu1 Au2_a 3.3918(5) 13_455
Eu1 In2_b 3.3918(5) 13
Eu1 Au2_a 3.3918(5) 13
Eu1 In2_b 3.3918(5) 14
Eu1 Au2_a 3.3918(5) 14
Eu1 In2_b 3.4119(7) 10_566
Eu1 Au2_a 3.4119(7) 10_566
Eu1 Au2_a 3.4119(7) 9_556
Eu1 In2_b 3.4119(7) 9_556
Au2_a Au2_a 2.8513(6) 14
Au2_a Au2_a 2.8513(6) 14_455
Au2_a Au2_a 2.8682(11) 9
Au2_a Au2_a 3.1525(12) 2
Au2_a Eu1 3.3918(5) 13_455
Au2_a Eu1 3.3918(5) 13
Au2_a Eu1 3.4119(7) 9_556
Au2_a Eu1 3.5388(5) 5_444
Au2_a Eu1 3.5388(5) 5_544
